data_7015821
loop_
_publ_author_name
'Arrowsmith, Rory L.'
'Waghorn, Philip A.'
'Jones, Michael W.'
'Bauman, Andreas'
'Brayshaw, Simon K.'
'Hu, Zhiyuan'
'Kociok-K\"ohn, Gabriele'
'Mindt, Thomas L.'
'Tyrrell, Rex M.'
'Botchway, Stanley W.'
'Dilworth, Jonathan R.'
'Pascu, Sofia I.'

_publ_section_title
;
 Fluorescent gallium and indium bis(thiosemicarbazonates) and their
 radiolabelled analogues: Synthesis, structures and cellular confocal
 fluorescence imaging investigations.
;
_journal_issue 23
_journal_name_full 'Dalton transactions (Cambridge, England : 2003)'
_journal_page_first 6238
_journal_page_last 6252
_journal_paper_doi 10.1039/c1dt10126a
_journal_volume 40
_journal_year 2011
_chemical_formula_moiety 'C16 H14 Cl Ga N6 S2, C2 H6 O S'
_chemical_formula_sum 'C18 H20 Cl Ga N6 O S3'
_chemical_formula_weight 537.75
_chemical_name_systematic
;
?
;
_space_group_IT_number 14
_symmetry_cell_setting monoclinic
_symmetry_space_group_name_Hall '-P 2yn'
_symmetry_space_group_name_H-M 'P 1 21/n 1'
_atom_sites_solution_hydrogens geom
_atom_sites_solution_primary direct
_atom_sites_solution_secondary difmap
_audit_creation_method SHELXL-97
_cell_angle_alpha 90.00
_cell_angle_beta 103.968(3)
_cell_angle_gamma 90.00
_cell_formula_units_Z 4
_cell_length_a 7.3928(3)
_cell_length_b 23.1560(10)
_cell_length_c 13.3698(6)
_cell_measurement_reflns_used 26682
_cell_measurement_temperature 150(2)
_cell_measurement_theta_max 25.350
_cell_measurement_theta_min 2.910
_cell_volume 2221.07(17)
_computing_cell_refinement 'HKL Scalepack (Otwinski & Minor, 1997)'
_computing_data_collection 'Collect (Nonius BV, 1997-2000)'
_computing_data_reduction
;
DENZO-SCALEPACK Z. Otwinowski and W. Minor, "
Processing of X-ray Diffraction Data Collected in Oscillation Mode ",
Methods in Enzymology, Volume 276: Macromolecular Crystallography,
part A, p.307-326, 1997,C.W. Carter, Jr. & R. M. Sweet, Eds., Academic Press.
;
_computing_molecular_graphics 'ORTEP3 for Windows - Farrugia, L. J. J. Appl. Crystallogr. 1997, 30, 565'
_computing_publication_material
;
WinGX publication routines, Farrugia,
L. J., J. Appl. Crystallogr., 1999, 32, 837-838
;
_computing_structure_refinement
;
SHELXL97 -Program for Crystal Structure Analysis (Release 97-2).
Sheldrick, G.M., Instit\"ut f\"ur Anorganische Chemie der Universit\"at,
Tammanstrasse 4, D-3400 G\"ottingen, Germany, 1998
;
_computing_structure_solution
;
SIR97- Altomare A., Burla M.C., Camalli M., Cascarano G.L., Giacovazzo C. ,
Guagliardi A., Moliterni A.G.G., Polidori G.,Spagna R.
(1999) J. Appl. Cryst. 32, 115-119
;
_diffrn_ambient_temperature 150(2)
_diffrn_measured_fraction_theta_full 0.994
_diffrn_measured_fraction_theta_max 0.994
_diffrn_measurement_device_type 'Nonius Kappa CCD'
_diffrn_measurement_method '229 1.4 degree images with \w scans'
_diffrn_radiation_monochromator graphite
_diffrn_radiation_source 'fine-focus sealed tube'
_diffrn_radiation_type MoK\a
_diffrn_radiation_wavelength 0.71073
_diffrn_reflns_av_R_equivalents 0.1392
_diffrn_reflns_av_sigmaI/netI 0.0785
_diffrn_reflns_limit_h_max 8
_diffrn_reflns_limit_h_min -8
_diffrn_reflns_limit_k_max 27
_diffrn_reflns_limit_k_min -27
_diffrn_reflns_limit_l_max 16
_diffrn_reflns_limit_l_min -16
_diffrn_reflns_number 24326
_diffrn_reflns_theta_full 25.38
_diffrn_reflns_theta_max 25.38
_diffrn_reflns_theta_min 3.85
_diffrn_standards_decay_% 0
_diffrn_standards_number 0
_exptl_absorpt_coefficient_mu 1.665
_exptl_absorpt_correction_T_max 0.9518
_exptl_absorpt_correction_T_min 0.7319
_exptl_absorpt_correction_type multi-scan
_exptl_absorpt_process_details
;
multi-scan from symmetry-related measurements
Sortav (Blessing 1995)
;
_exptl_crystal_colour orange
_exptl_crystal_density_diffrn 1.608
_exptl_crystal_density_method 'not measured'
_exptl_crystal_description plate
_exptl_crystal_F_000 1096
_exptl_crystal_size_max 0.20
_exptl_crystal_size_mid 0.05
_exptl_crystal_size_min 0.03
_refine_diff_density_max 1.043
_refine_diff_density_min -0.650
_refine_diff_density_rms 0.108
_refine_ls_extinction_method none
_refine_ls_goodness_of_fit_ref 1.091
_refine_ls_hydrogen_treatment constr
_refine_ls_matrix_type full
_refine_ls_number_parameters 303
_refine_ls_number_reflns 4051
_refine_ls_number_restraints 0
_refine_ls_restrained_S_all 1.091
_refine_ls_R_factor_all 0.1208
_refine_ls_R_factor_gt 0.0726
_refine_ls_shift/su_max 0.000
_refine_ls_shift/su_mean 0.000
_refine_ls_structure_factor_coef Fsqd
_refine_ls_weighting_details 'calc w=1/[\s^2^(Fo^2^)+(0.0279P)^2^+11.1132P] where P=(Fo^2^+2Fc^2^)/3'
_refine_ls_weighting_scheme calc
_refine_ls_wR_factor_gt 0.1364
_refine_ls_wR_factor_ref 0.1529
_reflns_number_gt 2668
_reflns_number_total 4051
_reflns_threshold_expression >2sigma(I)
_cod_data_source_file c1dt10126a.txt
_cod_data_source_block Compounds_3a_and_3b
_cod_database_code 7015821

loop_
_symmetry_equiv_pos_as_xyz
'x, y, z'
'-x+1/2, y+1/2, -z+1/2'
'-x, -y, -z'
'x-1/2, -y-1/2, z-1/2'

loop_
_atom_site_label
_atom_site_type_symbol
_atom_site_fract_x
_atom_site_fract_y
_atom_site_fract_z
_atom_site_U_iso_or_equiv
_atom_site_adp_type
_atom_site_occupancy
_atom_site_symmetry_multiplicity
_atom_site_calc_flag
_atom_site_refinement_flags
_atom_site_disorder_assembly
_atom_site_disorder_group
Ga Ga 0.55769(11) 0.12632(3) 0.76843(7) 0.0404(2) Uani 1 1 d . . .
Cl Cl 0.3019(2) 0.15708(8) 0.80977(15) 0.0465(5) Uani 1 1 d . A .
S1 S 0.7338(3) 0.20549(9) 0.74828(15) 0.0489(5) Uani 1 1 d . A .
N1 N 0.6179(9) 0.2702(3) 0.5853(5) 0.0589(18) Uani 1 1 d . . .
H1A H 0.6888 0.2955 0.6258 0.071 Uiso 1 1 calc R . .
N2 N 0.4820(8) 0.1806(3) 0.5663(5) 0.0540(17) Uani 1 1 d . . .
N3 N 0.4716(8) 0.1308(3) 0.6146(5) 0.0497(16) Uani 1 1 d . A .
N4 N 0.4496(18) 0.0029(6) 0.6987(15) 0.033(4) Uani 0.65(3) 1 d P A 1
N5 N 0.5466(18) 0.0433(5) 0.7682(13) 0.035(4) Uani 0.65(3) 1 d P A 1
S2 S 0.7339(8) 0.0823(4) 0.9377(10) 0.0410(18) Uani 0.65(3) 1 d P A 1
S2A S 0.7257(14) 0.0744(4) 0.891(3) 0.050(4) Uani 0.35(3) 1 d P A 2
N4A N 0.497(3) -0.0002(11) 0.760(3) 0.041(7) Uani 0.35(3) 1 d P A 2
N5A N 0.472(3) 0.0451(10) 0.699(2) 0.035(8) Uani 0.35(3) 1 d P A 2
N6 N 0.6401(8) -0.0306(3) 0.9007(5) 0.0477(16) Uani 1 1 d . A .
H6A H 0.5853 -0.0597 0.8629 0.057 Uiso 1 1 calc R . .
C1 C 0.5958(10) 0.2173(3) 0.6231(6) 0.0430(17) Uani 1 1 d . A .
C2 C 0.5317(12) 0.2865(4) 0.4830(7) 0.074(3) Uani 1 1 d . . .
H2A H 0.5563 0.2571 0.4352 0.111 Uiso 1 1 calc R . .
H2B H 0.5820 0.3237 0.4675 0.111 Uiso 1 1 calc R . .
H2C H 0.3969 0.2900 0.4753 0.111 Uiso 1 1 calc R . .
C3 C 0.3790(10) 0.0867(4) 0.5577(7) 0.058(2) Uani 1 1 d . . .
C4 C 0.2819(10) 0.0827(3) 0.4532(6) 0.0442(18) Uani 1 1 d . A .
C5 C 0.2379(11) 0.1204(4) 0.3702(6) 0.056(2) Uani 1 1 d . . .
H5 H 0.2795 0.1593 0.3768 0.067 Uiso 1 1 calc R A .
C6 C 0.1323(12) 0.0997(5) 0.2781(7) 0.068(2) Uani 1 1 d . A .
H6 H 0.1051 0.1260 0.2218 0.082 Uiso 1 1 calc R . .
C7 C 0.0625(12) 0.0446(5) 0.2598(6) 0.064(2) Uani 1 1 d . . .
H7 H -0.0131 0.0337 0.1946 0.076 Uiso 1 1 calc R A .
C8 C 0.1093(10) 0.0040(4) 0.3447(7) 0.057(2) Uani 1 1 d . A .
C9 C 0.2151(9) 0.0252(4) 0.4369(6) 0.0459(19) Uani 1 1 d . . .
C10 C 0.0603(11) -0.0531(4) 0.3441(8) 0.067(3) Uani 1 1 d . . .
H10 H -0.0109 -0.0689 0.2813 0.081 Uiso 1 1 calc R A .
C11 C 0.1063(12) -0.0883(4) 0.4264(10) 0.073(3) Uani 1 1 d . A .
H11 H 0.0657 -0.1274 0.4206 0.087 Uiso 1 1 calc R . .
C12 C 0.2190(12) -0.0667(4) 0.5251(8) 0.068(3) Uani 1 1 d . . .
H12 H 0.2539 -0.0906 0.5843 0.082 Uiso 1 1 calc R A .
C13 C 0.2716(9) -0.0090(3) 0.5267(6) 0.0400(17) Uani 1 1 d . A .
C14 C 0.3768(10) 0.0301(4) 0.6068(6) 0.0494(19) Uani 1 1 d . A .
C15 C 0.6265(10) 0.0197(4) 0.8582(6) 0.049(2) Uani 1 1 d . . .
C16 C 0.7387(12) -0.0429(4) 1.0060(7) 0.071(3) Uani 1 1 d . . .
H16A H 0.8726 -0.0457 1.0102 0.107 Uiso 1 1 calc R A .
H16B H 0.6942 -0.0796 1.0278 0.107 Uiso 1 1 calc R . .
H16C H 0.7160 -0.0118 1.0511 0.107 Uiso 1 1 calc R . .
S3 S 0.6249(3) 0.17337(11) 0.1340(2) 0.0829(9) Uani 1 1 d . . .
O O 0.4372(8) 0.1510(2) 0.1477(6) 0.080(2) Uani 1 1 d . . .
C21 C 0.7407(14) 0.1970(4) 0.2564(8) 0.086(3) Uani 1 1 d . . .
H21A H 0.6542 0.2188 0.2872 0.129 Uiso 1 1 calc R . .
H21B H 0.8451 0.2219 0.2510 0.129 Uiso 1 1 calc R . .
H21C H 0.7881 0.1636 0.2999 0.129 Uiso 1 1 calc R . .
C22 C 0.5777(12) 0.2414(4) 0.0755(8) 0.077(3) Uani 1 1 d . . .
H22A H 0.5065 0.2366 0.0040 0.116 Uiso 1 1 calc R . .
H22B H 0.6953 0.2612 0.0765 0.116 Uiso 1 1 calc R . .
H22C H 0.5050 0.2645 0.1133 0.116 Uiso 1 1 calc R . .

loop_
_atom_site_aniso_label
_atom_site_aniso_U_11
_atom_site_aniso_U_22
_atom_site_aniso_U_33
_atom_site_aniso_U_23
_atom_site_aniso_U_13
_atom_site_aniso_U_12
Ga 0.0370(4) 0.0293(4) 0.0563(5) -0.0021(4) 0.0138(4) -0.0003(3)
Cl 0.0459(10) 0.0439(10) 0.0539(12) 0.0027(8) 0.0200(9) 0.0082(8)
S1 0.0448(11) 0.0529(12) 0.0473(12) -0.0073(9) 0.0080(9) -0.0162(9)
N1 0.053(4) 0.060(4) 0.065(5) 0.009(4) 0.017(4) 0.002(3)
N2 0.037(4) 0.073(5) 0.051(4) -0.012(4) 0.008(3) 0.004(3)
N3 0.035(3) 0.062(4) 0.052(4) -0.009(4) 0.011(3) 0.005(3)
N4 0.021(6) 0.031(8) 0.045(10) -0.009(7) 0.004(6) 0.002(5)
N5 0.035(6) 0.034(7) 0.036(10) -0.003(5) 0.010(7) -0.003(5)
S2 0.0406(19) 0.031(3) 0.047(4) 0.000(2) 0.002(2) 0.0012(16)
S2A 0.033(3) 0.036(4) 0.076(11) -0.024(5) 0.005(5) -0.006(3)
N4A 0.027(11) 0.032(14) 0.055(18) -0.009(13) -0.007(12) 0.001(8)
N5A 0.029(11) 0.032(13) 0.04(2) -0.007(9) 0.004(13) -0.002(8)
N6 0.039(3) 0.042(4) 0.061(4) -0.016(3) 0.008(3) -0.003(3)
C1 0.040(4) 0.047(4) 0.046(4) -0.002(4) 0.017(4) 0.006(3)
C2 0.062(6) 0.101(7) 0.068(6) 0.029(6) 0.030(5) 0.018(5)
C3 0.029(4) 0.072(6) 0.078(6) -0.028(5) 0.023(4) -0.005(4)
C4 0.040(4) 0.042(4) 0.055(5) 0.002(4) 0.020(4) 0.002(3)
C5 0.055(5) 0.057(5) 0.063(6) -0.001(4) 0.026(4) 0.003(4)
C6 0.052(5) 0.094(7) 0.055(6) 0.003(5) 0.010(5) 0.007(5)
C7 0.049(5) 0.105(8) 0.036(5) -0.006(5) 0.007(4) 0.011(5)
C8 0.040(4) 0.067(6) 0.068(6) -0.027(5) 0.020(4) 0.004(4)
C9 0.023(3) 0.075(5) 0.040(4) -0.019(4) 0.007(3) 0.005(3)
C10 0.041(5) 0.074(7) 0.093(7) -0.035(6) 0.028(5) -0.015(5)
C11 0.048(5) 0.045(5) 0.138(10) -0.028(6) 0.049(6) -0.009(4)
C12 0.053(5) 0.068(6) 0.097(8) 0.013(5) 0.047(5) 0.009(5)
C13 0.030(4) 0.044(4) 0.048(5) -0.003(3) 0.013(3) 0.004(3)
C14 0.032(4) 0.071(6) 0.048(5) -0.001(5) 0.017(4) 0.010(4)
C15 0.036(4) 0.062(5) 0.052(5) 0.015(4) 0.017(4) 0.019(4)
C16 0.059(5) 0.082(7) 0.077(6) 0.040(5) 0.023(5) 0.024(5)
S3 0.0606(15) 0.0583(14) 0.135(3) -0.0385(15) 0.0344(16) -0.0090(12)
O 0.058(4) 0.051(3) 0.130(6) -0.013(4) 0.021(4) -0.020(3)
C21 0.076(7) 0.050(5) 0.120(9) 0.001(5) 0.001(6) -0.022(5)
C22 0.054(5) 0.088(7) 0.097(7) -0.005(6) 0.031(5) -0.020(5)

loop_
_atom_type_symbol
_atom_type_description
_atom_type_scat_dispersion_real
_atom_type_scat_dispersion_imag
_atom_type_scat_source
C C 0.0033 0.0016 'International Tables Vol C Tables 4.2.6.8 and 6.1.1.4'
H H 0.0000 0.0000 'International Tables Vol C Tables 4.2.6.8 and 6.1.1.4'
N N 0.0061 0.0033 'International Tables Vol C Tables 4.2.6.8 and 6.1.1.4'
S S 0.1246 0.1234 'International Tables Vol C Tables 4.2.6.8 and 6.1.1.4'
Cl Cl 0.1484 0.1585 'International Tables Vol C Tables 4.2.6.8 and 6.1.1.4'
Ga Ga 0.2307 1.6083 'International Tables Vol C Tables 4.2.6.8 and 6.1.1.4'
O O 0.0106 0.0060 'International Tables Vol C Tables 4.2.6.8 and 6.1.1.4'

loop_
_geom_angle_atom_site_label_1
_geom_angle_atom_site_label_2
_geom_angle_atom_site_label_3
_geom_angle
_geom_angle_site_symmetry_1
_geom_angle_site_symmetry_3
_geom_angle_publ_flag
N5 Ga N3 92.7(6) . . ?
N5 Ga N5A 26.9(6) . . ?
N3 Ga N5A 67.0(9) . . ?
N5 Ga S2A 57.6(4) . . ?
N3 Ga S2A 142.1(7) . . ?
N5A Ga S2A 84.2(6) . . ?
N5 Ga Cl 106.5(3) . . ?
N3 Ga Cl 99.25(17) . . ?
N5A Ga Cl 102.2(4) . . ?
S2A Ga Cl 110.9(6) . . ?
N5 Ga S1 145.2(3) . . ?
N3 Ga S1 83.5(2) . . ?
N5A Ga S1 140.4(6) . . ?
S2A Ga S1 107.1(3) . . ?
Cl Ga S1 108.33(8) . . ?
N5 Ga S2 67.2(4) . . ?
N3 Ga S2 154.8(3) . . ?
N5A Ga S2 94.1(7) . . ?
S2A Ga S2 12.7(4) . . ?
Cl Ga S2 101.1(2) . . ?
S1 Ga S2 103.96(19) . . ?
C1 S1 Ga 91.2(3) . . ?
C1 N1 C2 122.5(8) . . ?
C1 N1 H1A 118.7 . . ?
C2 N1 H1A 118.7 . . ?
C1 N2 N3 112.7(7) . . ?
N2 N3 C3 117.5(7) . . ?
N2 N3 Ga 120.1(5) . . ?
C3 N3 Ga 121.9(6) . . ?
C14 N4 N5 108.5(14) . . ?
C15 N5 N4 112.0(13) . . ?
C15 N5 Ga 113.7(10) . . ?
N4 N5 Ga 133.5(16) . . ?
C15 S2 Ga 75.3(5) . . ?
C15 S2A Ga 95.5(13) . . ?
N5A N4A C15 106(3) . . ?
C14 N5A N4A 110(3) . . ?
C14 N5A Ga 133.2(18) . . ?
N4A N5A Ga 117(3) . . ?
C15 N6 C16 125.0(7) . . ?
C15 N6 H6A 117.5 . . ?
C16 N6 H6A 117.5 . . ?
N2 C1 N1 119.5(7) . . ?
N2 C1 S1 126.8(6) . . ?
N1 C1 S1 113.7(6) . . ?
N1 C2 H2A 109.5 . . ?
N1 C2 H2B 109.5 . . ?
H2A C2 H2B 109.5 . . ?
N1 C2 H2C 109.5 . . ?
H2A C2 H2C 109.5 . . ?
H2B C2 H2C 109.5 . . ?
N3 C3 C4 132.2(9) . . ?
N3 C3 C14 118.8(8) . . ?
C4 C3 C14 109.0(7) . . ?
C5 C4 C3 135.7(8) . . ?
C5 C4 C9 117.5(7) . . ?
C3 C4 C9 106.8(7) . . ?
C6 C5 C4 118.1(8) . . ?
C6 C5 H5 120.9 . . ?
C4 C5 H5 120.9 . . ?
C5 C6 C7 126.0(9) . . ?
C5 C6 H6 117.0 . . ?
C7 C6 H6 117.0 . . ?
C6 C7 C8 117.0(8) . . ?
C6 C7 H7 121.5 . . ?
C8 C7 H7 121.5 . . ?
C10 C8 C9 116.1(9) . . ?
C10 C8 C7 127.5(9) . . ?
C9 C8 C7 116.4(8) . . ?
C8 C9 C13 123.1(8) . . ?
C8 C9 C4 124.9(8) . . ?
C13 C9 C4 112.0(6) . . ?
C11 C10 C8 124.5(9) . . ?
C11 C10 H10 117.8 . . ?
C8 C10 H10 117.8 . . ?
C10 C11 C12 120.3(8) . . ?
C10 C11 H11 119.9 . . ?
C12 C11 H11 119.9 . . ?
C13 C12 C11 116.0(8) . . ?
C13 C12 H12 122.0 . . ?
C11 C12 H12 122.0 . . ?
C12 C13 C9 120.1(8) . . ?
C12 C13 C14 134.3(8) . . ?
C9 C13 C14 105.6(6) . . ?
N5A C14 C3 96.9(12) . . ?
N4 C14 C3 140.1(9) . . ?
N5A C14 C13 156.5(13) . . ?
N4 C14 C13 113.2(9) . . ?
C3 C14 C13 106.5(7) . . ?
N6 C15 N5 138.1(9) . . ?
N6 C15 S2A 131.5(13) . . ?
N5 C15 S2A 89.9(11) . . ?
N6 C15 N4A 94.3(13) . . ?
S2A C15 N4A 133.8(12) . . ?
N6 C15 S2 118.4(6) . . ?
N5 C15 S2 103.4(7) . . ?
N4A C15 S2 146.6(11) . . ?
N6 C16 H16A 109.5 . . ?
N6 C16 H16B 109.5 . . ?
H16A C16 H16B 109.5 . . ?
N6 C16 H16C 109.5 . . ?
H16A C16 H16C 109.5 . . ?
H16B C16 H16C 109.5 . . ?
O S3 C21 104.3(5) . . ?
O S3 C22 105.5(4) . . ?
C21 S3 C22 97.8(5) . . ?
S3 C21 H21A 109.5 . . ?
S3 C21 H21B 109.5 . . ?
H21A C21 H21B 109.5 . . ?
S3 C21 H21C 109.5 . . ?
H21A C21 H21C 109.5 . . ?
H21B C21 H21C 109.5 . . ?
S3 C22 H22A 109.5 . . ?
S3 C22 H22B 109.5 . . ?
H22A C22 H22B 109.5 . . ?
S3 C22 H22C 109.5 . . ?
H22A C22 H22C 109.5 . . ?
H22B C22 H22C 109.5 . . ?

loop_
_geom_bond_atom_site_label_1
_geom_bond_atom_site_label_2
_geom_bond_distance
_geom_bond_site_symmetry_2
_geom_bond_publ_flag
Ga N5 1.924(11) . ?
Ga N3 2.004(6) . ?
Ga N5A 2.13(3) . ?
Ga S2A 2.17(2) . ?
Ga Cl 2.2121(19) . ?
Ga S1 2.302(2) . ?
Ga S2 2.537(9) . ?
S1 C1 1.758(8) . ?
N1 C1 1.351(9) . ?
N1 C2 1.414(10) . ?
N1 H1A 0.8800 . ?
N2 C1 1.302(9) . ?
N2 N3 1.332(9) . ?
N3 C3 1.356(9) . ?
N4 C14 1.37(2) . ?
N4 N5 1.39(3) . ?
N5 C15 1.324(19) . ?
S2 C15 1.860(16) . ?
S2A C15 1.478(15) . ?
N4A N5A 1.32(5) . ?
N4A C15 1.50(4) . ?
N5A C14 1.30(3) . ?
N6 C15 1.290(9) . ?
N6 C16 1.448(10) . ?
N6 H6A 0.8800 . ?
C2 H2A 0.9800 . ?
C2 H2B 0.9800 . ?
C2 H2C 0.9800 . ?
C3 C4 1.412(11) . ?
C3 C14 1.468(12) . ?
C4 C5 1.388(10) . ?
C4 C9 1.417(10) . ?
C5 C6 1.375(11) . ?
C5 H5 0.9500 . ?
C6 C7 1.376(12) . ?
C6 H6 0.9500 . ?
C7 C8 1.450(12) . ?
C7 H7 0.9500 . ?
C8 C10 1.370(12) . ?
C8 C9 1.382(10) . ?
C9 C13 1.414(10) . ?
C10 C11 1.346(13) . ?
C10 H10 0.9500 . ?
C11 C12 1.469(13) . ?
C11 H11 0.9500 . ?
C12 C13 1.389(11) . ?
C12 H12 0.9500 . ?
C13 C14 1.473(11) . ?
C16 H16A 0.9800 . ?
C16 H16B 0.9800 . ?
C16 H16C 0.9800 . ?
S3 O 1.532(6) . ?
S3 C21 1.742(10) . ?
S3 C22 1.757(10) . ?
C21 H21A 0.9800 . ?
C21 H21B 0.9800 . ?
C21 H21C 0.9800 . ?
C22 H22A 0.9800 . ?
C22 H22B 0.9800 . ?
C22 H22C 0.9800 . ?
